data_4135146
loop_
_publ_author_name
'Wen, Qiang'
'Tenenholtz, Shira'
'Shimon, Linda J. W.'
'Bar-Elli, Omri'
'Beck, Lior'
'Houben, Lothar'
'Cohen, Sidney R.'
'Feldman, Yishay'
'Oron, Dan'
'Lahav, Michal'
'van der Boom, Milko E.'

_publ_section_title
;
 Chiral and SHG-Active Metal-Organic Frameworks Formed in Solution and on
 Surfaces: Uniformity, Morphology Control, Oriented Growth, and
 Post-assembly Functionalization.
;
_journal_name_full 'Journal of the American Chemical Society'
_journal_paper_doi 10.1021/jacs.0c05384
_journal_year 2020
_chemical_absolute_configuration unk
_chemical_formula_moiety 'C62 H52 N4'
_chemical_formula_sum 'C62 H52 N4'
_chemical_formula_weight 853.07
_space_group_crystal_system tetragonal
_space_group_IT_number 81
_space_group_name_Hall 'P -4'
_space_group_name_H-M_alt 'P -4'
_atom_sites_solution_hydrogens geom
_audit_creation_method SHELXL-2013
_cell_angle_alpha 90
_cell_angle_beta 90
_cell_angle_gamma 90
_cell_formula_units_Z 1
_cell_length_a 13.6468(9)
_cell_length_b 13.6468(9)
_cell_length_c 7.0913(4)
_cell_measurement_reflns_used 1031
_cell_measurement_temperature 100(2)
_cell_measurement_theta_max 19.95
_cell_measurement_theta_min 2.98
_cell_volume 1320.65(14)
_computing_cell_refinement 'Bruker Apex2'
_computing_data_collection 'Bruker Apex2'
_computing_data_reduction 'Bruker Apex2'
_computing_structure_refinement 'SHELXL-2013 (Sheldrick, 2013)'
_computing_structure_solution 'SHELXT-2013 (Sheldrick, 2013)'
_diffrn_ambient_temperature 100(2)
_diffrn_measured_fraction_theta_full 0.989
_diffrn_measured_fraction_theta_max 0.989
_diffrn_measurement_device_type 'Bruker KappaApexII CCD'
_diffrn_measurement_method 'omega scans'
_diffrn_radiation_type MoK\a
_diffrn_radiation_wavelength 0.71073
_diffrn_reflns_av_R_equivalents 0.0336
_diffrn_reflns_av_unetI/netI 0.0591
_diffrn_reflns_Laue_measured_fraction_full 0.989
_diffrn_reflns_Laue_measured_fraction_max 0.989
_diffrn_reflns_limit_h_max 16
_diffrn_reflns_limit_h_min -10
_diffrn_reflns_limit_k_max 16
_diffrn_reflns_limit_k_min -13
_diffrn_reflns_limit_l_max 8
_diffrn_reflns_limit_l_min -7
_diffrn_reflns_number 5303
_diffrn_reflns_point_group_measured_fraction_full 0.948
_diffrn_reflns_point_group_measured_fraction_max 0.948
_diffrn_reflns_theta_full 25.242
_diffrn_reflns_theta_max 25.350
_diffrn_reflns_theta_min 3.237
_diffrn_source 'sealed tube'
_exptl_absorpt_coefficient_mu 0.062
_exptl_absorpt_correction_T_max 0.9938
_exptl_absorpt_correction_T_min 0.9816
_exptl_absorpt_correction_type multi-scan
_exptl_absorpt_process_details SADABS
_exptl_crystal_colour colourless
_exptl_crystal_density_diffrn 1.073
_exptl_crystal_description needle
_exptl_crystal_F_000 452
_exptl_crystal_size_max 0.300
_exptl_crystal_size_mid 0.200
_exptl_crystal_size_min 0.100
_platon_squeeze_details
;
;
_refine_diff_density_max 0.243
_refine_diff_density_min -0.171
_refine_diff_density_rms 0.039
_refine_ls_abs_structure_details
;
 Flack x determined using 602 quotients [(I+)-(I-)]/[(I+)+(I-)]
 (Parsons and Flack (2004), Acta Cryst. A60, s61).
;
_refine_ls_extinction_method none
_refine_ls_goodness_of_fit_ref 0.907
_refine_ls_hydrogen_treatment constr
_refine_ls_matrix_type full
_refine_ls_number_parameters 159
_refine_ls_number_reflns 2300
_refine_ls_number_restraints 1
_refine_ls_restrained_S_all 0.911
_refine_ls_R_factor_all 0.0832
_refine_ls_R_factor_gt 0.0572
_refine_ls_shift/su_max 0.000
_refine_ls_shift/su_mean 0.000
_refine_ls_structure_factor_coef Fsqd
_refine_ls_weighting_details 'w=1/[\s^2^(Fo^2^)+(0.1154P)^2^] where P=(Fo^2^+2Fc^2^)/3'
_refine_ls_weighting_scheme calc
_refine_ls_wR_factor_gt 0.1452
_refine_ls_wR_factor_ref 0.1617
_reflns_Friedel_coverage 0.756
_reflns_Friedel_fraction_full 0.899
_reflns_Friedel_fraction_max 0.898
_reflns_number_gt 1632
_reflns_number_total 2300
_reflns_threshold_expression 'I > 2\s(I)'
_cod_data_source_file ja0c05384_si_004.cif
_cod_data_source_block v199s-sr
_cod_original_cell_volume 1320.65(19)
_cod_database_code 4135146
_shelx_space_group_comment
;
The symmetry employed for this shelxl refinement is uniquely defined
by the following loop, which should always be used as a source of
symmetry information in preference to the above space-group names.
They are only intended as comments.
;
_shelx_estimated_absorpt_t_min 0.982
_shelx_estimated_absorpt_t_max 0.994
_shelxl_version_number 2013-4

loop_
_space_group_symop_operation_xyz
'x, y, z'
'y, -x, -z'
'-y, x, -z'
'-x, -y, z'

loop_
_atom_site_label
_atom_site_type_symbol
_atom_site_fract_x
_atom_site_fract_y
_atom_site_fract_z
_atom_site_U_iso_or_equiv
_atom_site_adp_type
_atom_site_occupancy
_atom_site_site_symmetry_order
_atom_site_calc_flag
_atom_site_refinement_flags_posn
_atom_site_refinement_flags_adp
_atom_site_refinement_flags_occupancy
_atom_site_disorder_assembly
_atom_site_disorder_group
N1 N -0.1698(3) 0.7455(3) -0.1084(6) 0.0552(11) Uani 1 1 d . . . . .
C1 C 0.4104(2) 0.5257(2) 0.8735(4) 0.0211(8) Uani 1 1 d . . . . .
C2 C 0.4364(2) 0.6129(2) 1.0003(5) 0.0216(7) Uani 1 1 d . . . . .
H2A H 0.3795 0.6294 1.0808 0.026 Uiso 1 1 calc R U . . .
H2B H 0.4513 0.6707 0.9208 0.026 Uiso 1 1 calc R U . . .
C3 C 0.5000 0.5000 0.7526(6) 0.0216(10) Uani 1 2 d S T P . .
H3A H 0.4838 0.4436 0.6705 0.026 Uiso 0.5 1 calc R U P . .
H3B H 0.5162 0.5564 0.6705 0.026 Uiso 0.5 1 calc R U P . .
C4 C 0.3232(2) 0.5525(2) 0.7468(5) 0.0270(9) Uani 1 1 d . . . . .
C5 C 0.2319(3) 0.5105(3) 0.7646(6) 0.0433(11) Uani 1 1 d . . . . .
H5 H 0.2217 0.4622 0.8591 0.052 Uiso 1 1 calc R U . . .
C6 C 0.1551(3) 0.5363(4) 0.6496(7) 0.0587(13) Uani 1 1 d . . . . .
H6 H 0.0929 0.5069 0.6703 0.070 Uiso 1 1 calc R U . . .
C7 C 0.1649(3) 0.6028(3) 0.5067(7) 0.0528(12) Uani 1 1 d . . . . .
C8 C 0.2582(3) 0.6470(3) 0.4858(6) 0.0479(12) Uani 1 1 d D . . . .
H8 H 0.2680 0.6942 0.3891 0.057 Uiso 1 1 calc R U . . .
C9 C 0.3352(3) 0.6227(3) 0.6035(5) 0.0350(10) Uani 1 1 d . . . . .
H9 H 0.3969 0.6538 0.5874 0.042 Uiso 1 1 calc R U . . .
C10A C 0.0754(6) 0.6245(5) 0.4042(12) 0.031(2) Uani 0.575(17) 1 d . . P A 1
H10A H 0.0143 0.6081 0.4604 0.037 Uiso 0.575(17) 1 calc R U P A 1
C11A C 0.0755(5) 0.6690(5) 0.2239(9) 0.024(2) Uani 0.575(17) 1 d D . P A 1
H11A H 0.1363 0.6869 0.1683 0.028 Uiso 0.575(17) 1 calc R U P A 1
C10B C 0.1137(16) 0.6482(12) 0.317(3) 0.073(5) Uiso 0.425(17) 1 d . . P A 2
H10B H 0.1435 0.6844 0.2177 0.087 Uiso 0.425(17) 1 calc R U P A 2
C11B C 0.0377(14) 0.6267(16) 0.331(3) 0.098(7) Uiso 0.425(17) 1 d D . P A 2
H11B H 0.0068 0.5876 0.4248 0.117 Uiso 0.425(17) 1 calc R U P A 2
C12 C -0.0147(4) 0.6882(4) 0.1215(9) 0.0701(16) Uani 1 1 d . . . . .
C13 C -0.1105(4) 0.6994(4) 0.1927(7) 0.0671(15) Uani 1 1 d . . . . .
H13 H -0.1241 0.6872 0.3220 0.081 Uiso 1 1 calc R U . . .
C14 C -0.1835(3) 0.7281(3) 0.0730(7) 0.0501(12) Uani 1 1 d . . . . .
H14 H -0.2476 0.7359 0.1228 0.060 Uiso 1 1 calc R U . . .
C15 C -0.0801(4) 0.7325(4) -0.1701(8) 0.0688(15) Uani 1 1 d . . . . .
H15 H -0.0688 0.7430 -0.3007 0.083 Uiso 1 1 calc R U . . .
C16 C -0.0030(4) 0.7056(5) -0.0648(9) 0.0796(18) Uani 1 1 d . . . . .
H16 H 0.0597 0.6987 -0.1211 0.096 Uiso 1 1 calc R U . . .

loop_
_atom_site_aniso_label
_atom_site_aniso_U_11
_atom_site_aniso_U_22
_atom_site_aniso_U_33
_atom_site_aniso_U_23
_atom_site_aniso_U_13
_atom_site_aniso_U_12
N1 0.042(2) 0.060(2) 0.064(3) 0.022(2) -0.015(2) -0.0064(18)
C1 0.0232(17) 0.0243(17) 0.0158(17) 0.0017(14) -0.0012(14) 0.0003(13)
C2 0.0249(17) 0.0223(16) 0.0175(14) 0.0019(15) 0.0026(15) 0.0030(13)
C3 0.029(3) 0.021(2) 0.016(2) 0.000 0.000 -0.001(2)
C4 0.034(2) 0.0259(19) 0.0208(19) -0.0042(16) -0.0027(16) 0.0055(15)
C5 0.039(2) 0.037(2) 0.054(3) 0.010(2) -0.017(2) -0.0032(18)
C6 0.041(2) 0.054(3) 0.080(3) 0.011(3) -0.031(2) -0.004(2)
C7 0.054(3) 0.054(3) 0.050(3) -0.006(3) -0.034(2) 0.011(2)
C8 0.070(3) 0.052(3) 0.022(2) 0.000(2) -0.003(2) 0.029(2)
C9 0.040(2) 0.042(2) 0.0235(19) 0.0039(18) 0.0006(17) 0.0123(18)
C10A 0.019(3) 0.047(4) 0.027(5) 0.018(3) -0.012(3) -0.010(3)
C11A 0.023(3) 0.037(4) 0.011(4) 0.015(3) -0.005(3) -0.004(3)
C12 0.058(3) 0.067(3) 0.085(4) -0.012(3) -0.039(3) 0.021(3)
C13 0.090(4) 0.064(3) 0.047(3) 0.009(2) -0.031(3) 0.005(3)
C14 0.046(2) 0.049(3) 0.055(3) 0.015(2) -0.011(2) -0.009(2)
C15 0.056(3) 0.088(4) 0.062(3) 0.019(3) -0.008(3) -0.005(3)
C16 0.046(3) 0.116(5) 0.076(4) -0.020(3) -0.020(3) 0.009(3)

loop_
_atom_type_symbol
_atom_type_description
_atom_type_scat_dispersion_real
_atom_type_scat_dispersion_imag
_atom_type_scat_source
C C 0.0033 0.0016 'International Tables Vol C Tables 4.2.6.8 and 6.1.1.4'
H H 0.0000 0.0000 'International Tables Vol C Tables 4.2.6.8 and 6.1.1.4'
N N 0.0061 0.0033 'International Tables Vol C Tables 4.2.6.8 and 6.1.1.4'

loop_
_geom_angle_atom_site_label_1
_geom_angle_atom_site_label_2
_geom_angle_atom_site_label_3
_geom_angle
_geom_angle_site_symmetry_1
_geom_angle_site_symmetry_3
_geom_angle_publ_flag
C15 N1 C14 115.6(4) . . ?
C2 C1 C3 108.7(2) . . ?
C2 C1 C4 109.8(2) . . ?
C3 C1 C4 110.2(2) . . ?
C2 C1 C2 108.7(2) . 3_657 ?
C3 C1 C2 107.9(2) . 3_657 ?
C4 C1 C2 111.5(3) . 3_657 ?
C1 C2 C1 111.2(3) . 2_567 ?
C1 C2 H2A 109.4 . . ?
C1 C2 H2A 109.4 2_567 . ?
C1 C2 H2B 109.4 . . ?
C1 C2 H2B 109.4 2_567 . ?
H2A C2 H2B 108.0 . . ?
C1 C3 C1 112.1(3) 4_665 . ?
C1 C3 H3A 109.2 4_665 . ?
C1 C3 H3A 109.2 . . ?
C1 C3 H3B 109.2 4_665 . ?
C1 C3 H3B 109.2 . . ?
H3A C3 H3B 107.9 . . ?
C5 C4 C9 117.1(3) . . ?
C5 C4 C1 123.3(3) . . ?
C9 C4 C1 119.7(3) . . ?
C6 C5 C4 122.0(4) . . ?
C6 C5 H5 119.0 . . ?
C4 C5 H5 119.0 . . ?
C7 C6 C5 122.4(4) . . ?
C7 C6 H6 118.8 . . ?
C5 C6 H6 118.8 . . ?
C6 C7 C8 116.7(4) . . ?
C6 C7 C10A 115.1(5) . . ?
C8 C7 C10A 128.1(5) . . ?
C6 C7 C10B 145.0(8) . . ?
C8 C7 C10B 97.8(8) . . ?
C9 C8 C7 121.2(4) . . ?
C9 C8 H8 119.4 . . ?
C7 C8 H8 119.4 . . ?
C8 C9 C4 120.8(4) . . ?
C8 C9 H9 119.6 . . ?
C4 C9 H9 119.6 . . ?
C11A C10A C7 122.6(7) . . ?
C11A C10A H10A 118.7 . . ?
C7 C10A H10A 118.7 . . ?
C10A C11A C12 121.8(6) . . ?
C10A C11A H11A 119.1 . . ?
C12 C11A H11A 119.1 . . ?
C11B C10B C7 103(2) . . ?
C11B C10B H10B 128.4 . . ?
C7 C10B H10B 128.4 . . ?
C10B C11B C12 100(2) . . ?
C10B C11B H11B 130.1 . . ?
C12 C11B H11B 130.1 . . ?
C16 C12 C13 116.1(4) . . ?
C16 C12 C11A 114.8(6) . . ?
C13 C12 C11A 128.8(5) . . ?
C16 C12 C11B 145.0(7) . . ?
C13 C12 C11B 96.9(7) . . ?
C14 C13 C12 119.0(5) . . ?
C14 C13 H13 120.5 . . ?
C12 C13 H13 120.5 . . ?
N1 C14 C13 123.6(5) . . ?
N1 C14 H14 118.2 . . ?
C13 C14 H14 118.2 . . ?
N1 C15 C16 125.7(5) . . ?
N1 C15 H15 117.2 . . ?
C16 C15 H15 117.2 . . ?
C15 C16 C12 120.0(5) . . ?
C15 C16 H16 120.0 . . ?
C12 C16 H16 120.0 . . ?

loop_
_geom_bond_atom_site_label_1
_geom_bond_atom_site_label_2
_geom_bond_distance
_geom_bond_site_symmetry_2
_geom_bond_publ_flag
N1 C15 1.311(7) . ?
N1 C14 1.321(6) . ?
C1 C2 1.533(5) . ?
C1 C3 1.534(4) . ?
C1 C4 1.535(4) . ?
C1 C2 1.546(4) 3_657 ?
C2 C1 1.546(4) 2_567 ?
C2 H2A 0.9900 . ?
C2 H2B 0.9900 . ?
C3 C1 1.534(4) 4_665 ?
C3 H3A 0.9900 . ?
C3 H3B 0.9900 . ?
C4 C5 1.378(5) . ?
C4 C9 1.406(5) . ?
C5 C6 1.374(6) . ?
C5 H5 0.9500 . ?
C6 C7 1.367(7) . ?
C6 H6 0.9500 . ?
C7 C8 1.417(6) . ?
C7 C10A 1.451(8) . ?
C7 C10B 1.64(2) . ?
C8 C9 1.383(5) . ?
C8 H8 0.9500 . ?
C9 H9 0.9500 . ?
C10A C11A 1.416(13) . ?
C10A H10A 0.9500 . ?
C11A C12 1.453(8) . ?
C11A H11A 0.9500 . ?
C10B C11B 1.08(3) . ?
C10B H10B 0.9500 . ?
C11B C12 1.85(2) . ?
C11B H11B 0.9500 . ?
C12 C16 1.352(8) . ?
C12 C13 1.410(8) . ?
C13 C14 1.366(6) . ?
C13 H13 0.9500 . ?
C14 H14 0.9500 . ?
C15 C16 1.341(7) . ?
C15 H15 0.9500 . ?
C16 H16 0.9500 . ?

loop_
_geom_torsion_atom_site_label_1
_geom_torsion_atom_site_label_2
_geom_torsion_atom_site_label_3
_geom_torsion_atom_site_label_4
_geom_torsion
_geom_torsion_site_symmetry_1
_geom_torsion_site_symmetry_2
_geom_torsion_site_symmetry_3
_geom_torsion_site_symmetry_4
_geom_torsion_publ_flag
C3 C1 C2 C1 -57.9(3) . . . 2_567 ?
C4 C1 C2 C1 -178.5(3) . . . 2_567 ?
C2 C1 C2 C1 59.2(2) 3_657 . . 2_567 ?
C2 C1 C3 C1 58.79(18) . . . 4_665 ?
C4 C1 C3 C1 179.1(3) . . . 4_665 ?
C2 C1 C3 C1 -58.92(18) 3_657 . . 4_665 ?
C2 C1 C4 C5 -111.9(4) . . . . ?
C3 C1 C4 C5 128.4(3) . . . . ?
C2 C1 C4 C5 8.6(4) 3_657 . . . ?
C2 C1 C4 C9 68.5(4) . . . . ?
C3 C1 C4 C9 -51.2(4) . . . . ?
C2 C1 C4 C9 -171.0(3) 3_657 . . . ?
C9 C4 C5 C6 -0.7(6) . . . . ?
C1 C4 C5 C6 179.6(4) . . . . ?
C4 C5 C6 C7 2.2(7) . . . . ?
C5 C6 C7 C8 -2.1(7) . . . . ?
C5 C6 C7 C10A -177.6(5) . . . . ?
C5 C6 C7 C10B 166.3(10) . . . . ?
C6 C7 C8 C9 0.7(7) . . . . ?
C10A C7 C8 C9 175.6(5) . . . . ?
C10B C7 C8 C9 -172.6(6) . . . . ?
C7 C8 C9 C4 0.6(6) . . . . ?
C5 C4 C9 C8 -0.6(5) . . . . ?
C1 C4 C9 C8 179.1(3) . . . . ?
C6 C7 C10A C11A -162.2(6) . . . . ?
C8 C7 C10A C11A 22.9(9) . . . . ?
C10B C7 C10A C11A 0.4(10) . . . . ?
C7 C10A C11A C12 178.6(5) . . . . ?
C6 C7 C10B C11B 19(2) . . . . ?
C8 C7 C10B C11B -171.9(14) . . . . ?
C10A C7 C10B C11B -9.6(14) . . . . ?
C7 C10B C11B C12 176.2(8) . . . . ?
C10A C11A C12 C16 -162.8(6) . . . . ?
C10A C11A C12 C13 23.3(9) . . . . ?
C10A C11A C12 C11B -8.6(12) . . . . ?
C10B C11B C12 C16 46(2) . . . . ?
C10B C11B C12 C13 -153.2(14) . . . . ?
C10B C11B C12 C11A 2.3(10) . . . . ?
C16 C12 C13 C14 -1.1(8) . . . . ?
C11A C12 C13 C14 172.7(5) . . . . ?
C11B C12 C13 C14 -169.1(7) . . . . ?
C15 N1 C14 C13 0.8(7) . . . . ?
C12 C13 C14 N1 0.5(7) . . . . ?
C14 N1 C15 C16 -1.5(8) . . . . ?
N1 C15 C16 C12 0.9(10) . . . . ?
C13 C12 C16 C15 0.5(9) . . . . ?
C11A C12 C16 C15 -174.2(5) . . . . ?
C11B C12 C16 C15 159.4(13) . . . . ?

loop_
_platon_squeeze_void_nr
_platon_squeeze_void_average_x
_platon_squeeze_void_average_y
_platon_squeeze_void_average_z
_platon_squeeze_void_volume
_platon_squeeze_void_count_electrons
_platon_squeeze_void_content
1 0.000 -0.000 -0.054 209 46 ' '
